data_7036463
loop_
_publ_author_name
'Jia, Yu-Xiang'
'Jonathan Chew, Renta'
'Li, Bin-Bin'
'Zhu, Pengcheng'
'Li, Yongxin'
'Pullarkat, Sumod A.'
'Soon Tan, Nguan'
'Leung, Pak-Hing'

_publ_section_title
;
 Palladacycle promoted base controlled regio- and enantioselective
 hydrophosphination of 2-pyridylacrylate/amide and the cytotoxicity of
 their gold complexes.
;
_journal_issue 40
_journal_name_full 'Dalton transactions (Cambridge, England : 2003)'
_journal_page_first 17557
_journal_page_last 17564
_journal_paper_doi 10.1039/c5dt02694f
_journal_volume 44
_journal_year 2015
_chemical_absolute_configuration ad
_chemical_formula_sum 'C21 H20 Au Cl N O2 P'
_chemical_formula_weight 581.77
_space_group_crystal_system monoclinic
_space_group_IT_number 4
_space_group_name_Hall 'P 2yb'
_space_group_name_H-M_alt 'P 1 21 1'
_symmetry_space_group_name_Hall 'P 2yb'
_symmetry_space_group_name_H-M 'P 1 21 1'
_atom_sites_solution_hydrogens geom
_atom_sites_solution_primary direct
_atom_sites_solution_secondary difmap
_audit_update_record
;
2015-05-28 deposited with the CCDC.
2015-09-09 downloaded from the CCDC.
;
_cell_angle_alpha 90
_cell_angle_beta 91.475(2)
_cell_angle_gamma 90
_cell_formula_units_Z 4
_cell_length_a 8.5246(13)
_cell_length_b 17.622(3)
_cell_length_c 13.569(2)
_cell_measurement_reflns_used 4395
_cell_measurement_temperature 173.(2)
_cell_measurement_theta_max 24.8126
_cell_measurement_theta_min 2.6550
_cell_volume 2037.7(6)
_computing_cell_refinement 'SAINT V8.27B (Bruker AXS Inc., 2012)'
_computing_data_collection 'Bruker Apex2'
_computing_data_reduction 'SAINT V8.27B (Bruker AXS Inc., 2012)'
_computing_molecular_graphics 'Bruker Apex2'
_computing_publication_material 'Bruker Apex2'
_computing_structure_refinement 'SHELXL-97 (Sheldrick, 2008)'
_computing_structure_solution 'SHELXS-97 (Sheldrick, 2008)'
_diffrn_ambient_temperature 173.(2)
_diffrn_detector_area_resol_mean 8.3333
_diffrn_measured_fraction_theta_full 0.981
_diffrn_measured_fraction_theta_max 0.981
_diffrn_measurement_device_type 'Bruker APEX-II CCD'
_diffrn_measurement_method '\f and \w scans'
_diffrn_radiation_monochromator graphite
_diffrn_radiation_type MoK\a
_diffrn_radiation_wavelength 0.71073
_diffrn_reflns_av_R_equivalents 0.0000
_diffrn_reflns_av_sigmaI/netI 0.0976
_diffrn_reflns_limit_h_max 12
_diffrn_reflns_limit_h_min -12
_diffrn_reflns_limit_k_max 25
_diffrn_reflns_limit_k_min -25
_diffrn_reflns_limit_l_max 19
_diffrn_reflns_limit_l_min -19
_diffrn_reflns_number 12458
_diffrn_reflns_theta_full 31.00
_diffrn_reflns_theta_max 31.00
_diffrn_reflns_theta_min 1.50
_exptl_absorpt_coefficient_mu 7.445
_exptl_absorpt_correction_T_max 0.66
_exptl_absorpt_correction_T_min 0.51
_exptl_absorpt_correction_type multi-scan
_exptl_absorpt_process_details 'twinabs V2012/1 (Bruker AXS Inc.)'
_exptl_crystal_colour colourless
_exptl_crystal_density_diffrn 1.896
_exptl_crystal_density_method 'not measured'
_exptl_crystal_description block
_exptl_crystal_F_000 1120
_exptl_crystal_size_max 0.140
_exptl_crystal_size_mid 0.100
_exptl_crystal_size_min 0.060
_refine_diff_density_max 2.626
_refine_diff_density_min -3.081
_refine_ls_abs_structure_details 'Flack H D (1983), Acta Cryst. A39, 876-881'
_refine_ls_abs_structure_Flack 0.013(12)
_refine_ls_extinction_method none
_refine_ls_goodness_of_fit_ref 1.040
_refine_ls_hydrogen_treatment constr
_refine_ls_matrix_type full
_refine_ls_number_parameters 479
_refine_ls_number_reflns 12458
_refine_ls_number_restraints 38
_refine_ls_restrained_S_all 1.039
_refine_ls_R_factor_all 0.0749
_refine_ls_R_factor_gt 0.0534
_refine_ls_shift/su_max 0.001
_refine_ls_shift/su_mean 0.000
_refine_ls_structure_factor_coef Fsqd
_refine_ls_weighting_details 'calc w=1/[\s^2^(Fo^2^)+(0.0621P)^2^+0.5201P] where P=(Fo^2^+2Fc^2^)/3'
_refine_ls_weighting_scheme calc
_refine_ls_wR_factor_gt 0.1161
_refine_ls_wR_factor_ref 0.1410
_reflns_number_gt 10020
_reflns_number_total 12458
_reflns_threshold_expression >2sigma(I)
_cod_data_source_file c5dt02694f2.cif
_cod_data_source_block I
_cod_depositor_comments 'Adding full bibliography for 7036459--7036464.cif.'
_cod_database_code 7036463

loop_
_space_group_symop_operation_xyz
'x, y, z'
'-x, y+1/2, -z'

loop_
_atom_site_type_symbol
_atom_site_label
_atom_site_fract_x
_atom_site_fract_y
_atom_site_fract_z
_atom_site_U_iso_or_equiv
_atom_site_adp_type
_atom_site_calc_flag
_atom_site_refinement_flags
_atom_site_occupancy
Au Au1 0.93806(5) 0.52027(2) 0.63924(4) 0.02691(11) Uani d . 1
Au Au2 0.61073(6) 0.41294(2) 1.14224(4) 0.02988(12) Uani d . 1
C C1 0.783(2) 0.7224(10) 0.2004(13) 0.051(4) Uani d . 1
H H1A 0.7832 0.6941 0.1381 0.077 Uiso calc R 1
H H1B 0.8491 0.7675 0.195 0.077 Uiso calc R 1
H H1C 0.6752 0.7378 0.2144 0.077 Uiso calc R 1
C C2 0.7552(18) 0.6143(9) 0.2928(10) 0.034(3) Uani d . 1
C C3 0.8281(15) 0.5671(8) 0.3746(10) 0.033(3) Uani d . 1
H H3A 0.9014 0.5297 0.3467 0.039 Uiso calc R 1
H H3B 0.8883 0.6003 0.4208 0.039 Uiso calc R 1
C C4 0.7015(13) 0.5263(8) 0.4292(9) 0.026(2) Uani d . 1
H H4 0.6416 0.4943 0.3804 0.031 Uiso calc R 1
C C5 0.5861(16) 0.5795(8) 0.4766(9) 0.027(3) Uani d . 1
C C6 0.4238(17) 0.5680(9) 0.4711(12) 0.042(4) Uani d . 1
H H6 0.3801 0.5272 0.4338 0.05 Uiso calc R 1
C C7 0.333(2) 0.6153(12) 0.5190(17) 0.062(6) Uani d . 1
H H7 0.2224 0.6072 0.5193 0.074 Uiso calc R 1
C C8 0.398(2) 0.6763(11) 0.5683(11) 0.047(5) Uani d . 1
H H8 0.333 0.7106 0.6027 0.056 Uiso calc R 1
C C9 0.559(2) 0.6875(8) 0.5676(10) 0.042(4) Uani d . 1
H H9 0.6031 0.7303 0.6005 0.051 Uiso calc R 1
C C10 0.8691(15) 0.3800(7) 0.4696(9) 0.024(2) Uani d . 1
C C11 0.8540(16) 0.3671(7) 0.3704(10) 0.033(3) Uani d . 1
H H11 0.7961 0.4018 0.3299 0.039 Uiso calc R 1
C C12 0.9225(18) 0.3038(9) 0.3282(11) 0.038(4) Uani d . 1
H H12 0.9144 0.2951 0.2591 0.046 Uiso calc R 1
C C13 1.0046(17) 0.2526(8) 0.3909(11) 0.039(3) Uani d . 1
H H13 1.0522 0.2088 0.3637 0.047 Uiso calc R 1
C C14 1.0169(18) 0.2659(9) 0.4943(14) 0.043(4) Uani d . 1
H H14 1.0716 0.2313 0.5364 0.051 Uiso calc R 1
C C15 0.9492(17) 0.3289(8) 0.5316(11) 0.037(3) Uani d . 1
H H15 0.9562 0.3384 0.6005 0.045 Uiso calc R 1
C C16 0.6068(12) 0.4271(7) 0.5850(9) 0.020(2) Uani d . 1
C C17 0.5561(16) 0.4628(8) 0.6698(8) 0.030(3) Uani d . 1
H H17 0.6214 0.4991 0.7023 0.036 Uiso calc R 1
C C18 0.4077(17) 0.4452(10) 0.7077(10) 0.041(4) Uani d . 1
H H18 0.3716 0.4708 0.7644 0.049 Uiso calc R 1
C C19 0.3157(19) 0.3907(11) 0.6621(12) 0.054(5) Uani d . 1
H H19 0.2171 0.3781 0.6886 0.065 Uiso calc R 1
C C20 0.363(2) 0.3556(12) 0.5814(15) 0.068(6) Uani d . 1
H H20 0.3005 0.3164 0.5529 0.082 Uiso calc R 1
C C21 0.5028(17) 0.3758(10) 0.5386(12) 0.043(4) Uani d . 1
H H21 0.5287 0.3546 0.4767 0.052 Uiso calc R 1
C C22 0.672(3) 0.2265(11) 0.6904(12) 0.056(5) Uani d . 1
H H22A 0.692 0.2627 0.6374 0.084 Uiso calc R 1
H H22B 0.5787 0.1961 0.6728 0.084 Uiso calc R 1
H H22C 0.7625 0.1929 0.6997 0.084 Uiso calc R 1
C C23 0.7485(17) 0.3189(9) 0.8053(10) 0.032(3) Uani d . 1
C C24 0.6999(16) 0.3592(8) 0.8948(9) 0.031(3) Uani d . 1
H H24A 0.6724 0.3217 0.9459 0.038 Uiso calc R 1
H H24B 0.6053 0.3899 0.8791 0.038 Uiso calc R 1
C C25 0.8317(13) 0.4114(9) 0.9352(8) 0.026(2) Uani d . 1
H H25 0.8615 0.4454 0.8797 0.031 Uiso calc R 1
C C26 0.9778(16) 0.3708(7) 0.9683(10) 0.028(3) Uani d . 1
C C27 1.1247(14) 0.3961(7) 0.9478(10) 0.030(3) Uani d . 1
H H27 1.1379 0.4397 0.9077 0.036 Uiso calc R 1
C C28 1.251(2) 0.3587(11) 0.9849(14) 0.052(4) Uani d . 1
H H28 1.3541 0.3757 0.9715 0.063 Uiso calc R 1
C C29 1.2285(19) 0.2974(11) 1.0408(13) 0.050(4) Uani d . 1
H H29 1.3156 0.2699 1.0675 0.06 Uiso calc R 1
C C30 1.082(2) 0.2752(11) 1.0587(14) 0.054(5) Uani d . 1
H H30 1.069 0.2319 1.0993 0.065 Uiso calc R 1
C C31 0.6475(16) 0.5472(9) 0.9671(10) 0.034(3) Uani d . 1
C C32 0.7143(17) 0.5809(8) 0.8857(10) 0.034(3) Uani d . 1
H H32 0.8189 0.5685 0.8691 0.041 Uiso calc R 1
C C33 0.628(2) 0.6335(11) 0.8272(11) 0.046(4) Uani d . 1
H H33 0.6747 0.6571 0.7723 0.056 Uiso calc R 1
C C34 0.4734(19) 0.6502(9) 0.8514(12) 0.048(4) Uani d . 1
H H34 0.4135 0.6852 0.8127 0.057 Uiso calc R 1
C C35 0.4071(17) 0.6148(10) 0.9334(11) 0.045(4) Uani d . 1
H H35 0.3022 0.6261 0.9502 0.054 Uiso calc R 1
C C36 0.4939(17) 0.5634(9) 0.9899(12) 0.041(3) Uani d . 1
H H36 0.4476 0.5393 1.0446 0.049 Uiso calc R 1
C C37 0.9299(8) 0.5189(5) 1.0917(6) 0.029(3) Uani d GU 1
C C38 0.9831(10) 0.5911(5) 1.0684(6) 0.038(3) Uani d GU 1
H H38 0.925 0.6217 1.0229 0.046 Uiso calc R 1
C C39 1.1214(12) 0.6185(5) 1.1117(7) 0.052(4) Uani d GU 1
H H39 1.1577 0.6678 1.0958 0.063 Uiso calc R 1
C C40 1.2064(9) 0.5737(6) 1.1783(7) 0.058(4) Uani d GU 1
H H40 1.3009 0.5924 1.2079 0.07 Uiso calc R 1
C C41 1.1532(10) 0.5015(6) 1.2016(7) 0.053(4) Uani d GU 1
H H41 1.2114 0.4708 1.2471 0.064 Uiso calc R 1
C C42 1.0150(10) 0.4741(5) 1.1583(7) 0.036(3) Uani d GU 1
H H42 0.9786 0.4247 1.1742 0.043 Uiso calc R 1
Cl Cl1 1.0868(4) 0.5780(2) 0.7601(3) 0.0367(8) Uani d . 1
Cl Cl2 0.4678(5) 0.3530(3) 1.2585(3) 0.0441(9) Uani d . 1
N N1 0.6527(15) 0.6391(7) 0.5213(9) 0.034(3) Uani d . 1
N N2 0.9532(15) 0.3100(7) 1.0232(10) 0.037(3) Uani d . 1
O O1 0.6364(13) 0.5999(7) 0.2506(8) 0.043(3) Uani d . 1
O O2 0.8416(13) 0.6756(7) 0.2775(8) 0.044(3) Uani d . 1
O O3 0.8656(13) 0.3298(8) 0.7607(7) 0.045(3) Uani d . 1
O O4 0.6455(13) 0.2662(7) 0.7783(8) 0.043(3) Uani d . 1
P P1 0.7818(4) 0.46159(19) 0.5291(2) 0.0222(6) Uani d . 1
P P2 0.7549(4) 0.4739(2) 1.0335(2) 0.0258(7) Uani d U 1

loop_
_atom_site_aniso_label
_atom_site_aniso_U_11
_atom_site_aniso_U_22
_atom_site_aniso_U_33
_atom_site_aniso_U_12
_atom_site_aniso_U_13
_atom_site_aniso_U_23
Au1 0.0258(2) 0.0263(3) 0.0286(2) -0.0007(2) 0.00032(16) -0.0027(2)
Au2 0.0310(3) 0.0317(3) 0.0271(2) -0.0011(2) 0.00226(18) 0.0021(3)
C1 0.068(11) 0.034(8) 0.051(10) 0.009(8) 0.013(8) 0.018(7)
C2 0.051(9) 0.027(7) 0.025(6) 0.021(6) 0.010(6) 0.008(5)
C3 0.028(7) 0.037(7) 0.034(7) -0.001(5) 0.004(5) -0.003(6)
C4 0.020(5) 0.026(6) 0.031(5) 0.009(5) -0.001(4) -0.005(6)
C5 0.036(7) 0.021(6) 0.025(6) 0.002(6) 0.001(5) -0.002(5)
C6 0.030(7) 0.032(8) 0.064(10) 0.014(7) 0.013(7) 0.013(7)
C7 0.036(9) 0.059(13) 0.090(15) 0.018(9) 0.010(9) 0.040(11)
C8 0.054(10) 0.055(11) 0.033(7) 0.042(9) 0.016(7) 0.018(7)
C9 0.062(11) 0.029(7) 0.037(7) 0.024(7) 0.013(7) 0.003(5)
C10 0.027(6) 0.018(6) 0.026(6) -0.002(5) 0.011(5) -0.001(4)
C11 0.041(7) 0.024(5) 0.034(6) 0.008(5) 0.000(5) 0.001(5)
C12 0.048(8) 0.027(7) 0.039(8) 0.000(7) 0.014(6) -0.019(6)
C13 0.031(7) 0.030(7) 0.058(9) -0.002(6) 0.007(6) 0.002(6)
C14 0.026(7) 0.030(7) 0.071(10) 0.001(6) -0.011(7) 0.011(6)
C15 0.035(8) 0.029(7) 0.048(8) -0.001(6) 0.003(6) 0.002(6)
C16 0.013(5) 0.015(5) 0.033(6) 0.004(4) 0.003(4) 0.007(4)
C17 0.038(7) 0.029(6) 0.023(5) 0.002(6) -0.002(5) -0.003(5)
C18 0.040(8) 0.053(9) 0.030(6) 0.021(7) 0.014(6) 0.009(6)
C19 0.035(8) 0.076(13) 0.051(9) -0.013(8) 0.013(7) -0.004(8)
C20 0.057(11) 0.065(12) 0.083(13) -0.031(11) 0.027(10) -0.035(11)
C21 0.031(8) 0.046(9) 0.053(9) -0.005(7) 0.010(6) -0.006(7)
C22 0.093(14) 0.040(9) 0.035(8) -0.014(9) -0.016(8) -0.007(7)
C23 0.041(8) 0.035(8) 0.021(6) -0.006(6) -0.003(5) -0.007(5)
C24 0.041(7) 0.030(7) 0.023(5) -0.001(6) 0.002(5) -0.006(5)
C25 0.029(6) 0.023(6) 0.025(5) -0.007(6) 0.000(4) -0.009(5)
C26 0.032(7) 0.017(6) 0.034(7) -0.001(5) 0.002(5) -0.002(5)
C27 0.023(7) 0.024(7) 0.043(7) -0.007(5) 0.007(5) -0.010(5)
C28 0.032(9) 0.052(10) 0.073(12) -0.005(8) 0.005(8) -0.007(9)
C29 0.037(9) 0.056(11) 0.056(9) 0.029(8) -0.016(7) -0.012(8)
C30 0.077(14) 0.033(9) 0.052(10) 0.020(9) -0.005(9) -0.013(8)
C31 0.032(7) 0.034(8) 0.037(7) -0.005(6) 0.002(5) 0.011(6)
C32 0.035(7) 0.029(6) 0.039(7) -0.007(6) 0.008(5) 0.004(5)
C33 0.069(11) 0.045(10) 0.026(7) -0.006(8) 0.000(7) 0.001(7)
C34 0.050(10) 0.045(9) 0.047(8) 0.012(7) -0.011(7) 0.006(7)
C35 0.026(7) 0.056(9) 0.054(9) 0.010(7) 0.003(6) 0.007(7)
C36 0.029(7) 0.044(9) 0.051(8) 0.010(7) 0.012(6) 0.007(7)
C37 0.007(5) 0.047(8) 0.033(6) 0.003(5) -0.001(4) -0.015(6)
C38 0.029(7) 0.043(7) 0.042(7) -0.007(6) -0.001(5) -0.011(6)
C39 0.048(8) 0.057(8) 0.052(7) -0.013(7) -0.003(6) -0.028(7)
C40 0.042(8) 0.078(11) 0.054(8) -0.008(8) 0.003(7) -0.028(8)
C41 0.037(7) 0.079(11) 0.043(7) 0.009(7) -0.005(6) -0.027(7)
C42 0.026(6) 0.034(6) 0.046(7) 0.003(5) 0.002(5) -0.006(6)
Cl1 0.0291(16) 0.041(2) 0.0393(18) -0.0064(15) -0.0036(13) -0.0058(15)
Cl2 0.045(2) 0.056(3) 0.0321(18) -0.0071(19) 0.0040(15) 0.0115(17)
N1 0.046(7) 0.028(6) 0.029(5) -0.003(5) 0.005(5) -0.006(5)
N2 0.044(7) 0.028(6) 0.039(6) -0.002(6) -0.003(5) -0.010(5)
O1 0.046(6) 0.045(7) 0.037(6) -0.003(5) -0.010(5) 0.005(5)
O2 0.048(7) 0.036(6) 0.048(6) -0.004(5) 0.015(5) 0.014(5)
O3 0.053(7) 0.060(8) 0.024(5) 0.001(6) 0.008(4) -0.010(5)
O4 0.057(7) 0.035(6) 0.037(5) -0.004(5) -0.002(5) -0.016(5)
P1 0.0253(16) 0.0174(15) 0.0238(15) 0.0009(12) 0.0013(11) -0.0017(12)
P2 0.0233(16) 0.0290(18) 0.0253(16) -0.0003(13) 0.0020(11) -0.0008(13)

loop_
_atom_type_symbol
_atom_type_description
_atom_type_scat_dispersion_real
_atom_type_scat_dispersion_imag
_atom_type_scat_source
C C 0.0033 0.0016 'International Tables Vol C Tables 4.2.6.8 and 6.1.1.4'
H H 0.0000 0.0000 'International Tables Vol C Tables 4.2.6.8 and 6.1.1.4'
N N 0.0061 0.0033 'International Tables Vol C Tables 4.2.6.8 and 6.1.1.4'
O O 0.0106 0.0060 'International Tables Vol C Tables 4.2.6.8 and 6.1.1.4'
P P 0.1023 0.0942 'International Tables Vol C Tables 4.2.6.8 and 6.1.1.4'
Cl Cl 0.1484 0.1585 'International Tables Vol C Tables 4.2.6.8 and 6.1.1.4'
Au Au -2.0133 8.8022 'International Tables Vol C Tables 4.2.6.8 and 6.1.1.4'

loop_
_geom_angle_atom_site_label_1
_geom_angle_atom_site_label_2
_geom_angle_atom_site_label_3
_geom_angle
P1 Au1 Cl1 176.16(13)
P2 Au2 Cl2 177.82(15)
O2 C1 H1A 109.5
O2 C1 H1B 109.5
H1A C1 H1B 109.5
O2 C1 H1C 109.5
H1A C1 H1C 109.5
H1B C1 H1C 109.5
O1 C2 O2 124.9(13)
O1 C2 C3 124.9(14)
O2 C2 C3 110.2(13)
C4 C3 C2 109.7(11)
C4 C3 H3A 109.7
C2 C3 H3A 109.7
C4 C3 H3B 109.7
C2 C3 H3B 109.7
H3A C3 H3B 108.2
C3 C4 C5 113.3(12)
C3 C4 P1 113.0(8)
C5 C4 P1 107.2(8)
C3 C4 H4 107.7
C5 C4 H4 107.7
P1 C4 H4 107.7
N1 C5 C6 123.2(14)
N1 C5 C4 114.0(12)
C6 C5 C4 122.7(13)
C7 C6 C5 118.4(18)
C7 C6 H6 120.8
C5 C6 H6 120.8
C6 C7 C8 119.7(16)
C6 C7 H7 120.1
C8 C7 H7 120.1
C7 C8 C9 119.7(15)
C7 C8 H8 120.1
C9 C8 H8 120.1
N1 C9 C8 121.1(16)
N1 C9 H9 119.4
C8 C9 H9 119.4
C11 C10 C15 121.1(12)
C11 C10 P1 122.6(10)
C15 C10 P1 116.2(10)
C10 C11 C12 120.5(13)
C10 C11 H11 119.7
C12 C11 H11 119.7
C11 C12 C13 118.2(13)
C11 C12 H12 120.9
C13 C12 H12 120.9
C12 C13 C14 120.7(13)
C12 C13 H13 119.7
C14 C13 H13 119.7
C15 C14 C13 118.9(15)
C15 C14 H14 120.6
C13 C14 H14 120.6
C14 C15 C10 120.6(15)
C14 C15 H15 119.7
C10 C15 H15 119.7
C17 C16 C21 117.2(11)
C17 C16 P1 118.4(10)
C21 C16 P1 123.3(10)
C16 C17 C18 120.2(13)
C16 C17 H17 119.9
C18 C17 H17 119.9
C19 C18 C17 119.7(13)
C19 C18 H18 120.2
C17 C18 H18 120.2
C20 C19 C18 120.9(15)
C20 C19 H19 119.6
C18 C19 H19 119.6
C19 C20 C21 120.6(17)
C19 C20 H20 119.7
C21 C20 H20 119.7
C20 C21 C16 121.1(15)
C20 C21 H21 119.5
C16 C21 H21 119.5
O4 C22 H22A 109.5
O4 C22 H22B 109.5
H22A C22 H22B 109.5
O4 C22 H22C 109.5
H22A C22 H22C 109.5
H22B C22 H22C 109.5
O3 C23 O4 121.9(13)
O3 C23 C24 126.6(13)
O4 C23 C24 111.5(12)
C23 C24 C25 111.3(11)
C23 C24 H24A 109.4
C25 C24 H24A 109.4
C23 C24 H24B 109.4
C25 C24 H24B 109.4
H24A C24 H24B 108.0
C26 C25 C24 114.5(12)
C26 C25 P2 111.9(8)
C24 C25 P2 110.0(8)
C26 C25 H25 106.6
C24 C25 H25 106.6
P2 C25 H25 106.6
N2 C26 C27 122.5(13)
N2 C26 C25 114.4(12)
C27 C26 C25 123.0(12)
C28 C27 C26 119.5(13)
C28 C27 H27 120.2
C26 C27 H27 120.2
C29 C28 C27 118.8(15)
C29 C28 H28 120.6
C27 C28 H28 120.6
C30 C29 C28 119.2(15)
C30 C29 H29 120.4
C28 C29 H29 120.4
C29 C30 N2 124.3(18)
C29 C30 H30 117.9
N2 C30 H30 117.9
C36 C31 C32 120.0(14)
C36 C31 P2 120.4(11)
C32 C31 P2 119.2(11)
C31 C32 C33 120.6(14)
C31 C32 H32 119.7
C33 C32 H32 119.7
C34 C33 C32 119.1(15)
C34 C33 H33 120.4
C32 C33 H33 120.4
C33 C34 C35 119.5(15)
C33 C34 H34 120.3
C35 C34 H34 120.3
C36 C35 C34 120.5(13)
C36 C35 H35 119.8
C34 C35 H35 119.8
C31 C36 C35 120.3(14)
C31 C36 H36 119.8
C35 C36 H36 119.8
C38 C37 C42 120.0
C38 C37 P2 124.1(5)
C42 C37 P2 115.8(5)
C39 C38 C37 120.0
C39 C38 H38 120.0
C37 C38 H38 120.0
C38 C39 C40 120.0
C38 C39 H39 120.0
C40 C39 H39 120.0
C41 C40 C39 120.0
C41 C40 H40 120.0
C39 C40 H40 120.0
C40 C41 C42 120.0
C40 C41 H41 120.0
C42 C41 H41 120.0
C41 C42 C37 120.0
C41 C42 H42 120.0
C37 C42 H42 120.0
C5 N1 C9 117.6(13)
C26 N2 C30 115.6(14)
C2 O2 C1 113.8(14)
C23 O4 C22 117.8(13)
C16 P1 C10 105.9(6)
C16 P1 C4 102.6(5)
C10 P1 C4 107.7(6)
C16 P1 Au1 111.2(4)
C10 P1 Au1 114.8(4)
C4 P1 Au1 113.6(5)
C31 P2 C37 107.4(6)
C31 P2 C25 104.4(7)
C37 P2 C25 105.4(5)
C31 P2 Au2 113.2(4)
C37 P2 Au2 112.2(3)
C25 P2 Au2 113.7(5)

loop_
_geom_bond_atom_site_label_1
_geom_bond_atom_site_label_2
_geom_bond_distance
Au1 P1 2.231(3)
Au1 Cl1 2.286(3)
Au2 P2 2.221(3)
Au2 Cl2 2.278(4)
C1 O2 1.413(19)
C1 H1A 0.98
C1 H1B 0.98
C1 H1C 0.98
C2 O1 1.178(19)
C2 O2 1.328(19)
C2 C3 1.507(19)
C3 C4 1.507(18)
C3 H3A 0.99
C3 H3B 0.99
C4 C5 1.514(18)
C4 P1 1.887(13)
C4 H4 1.0
C5 N1 1.333(17)
C5 C6 1.40(2)
C6 C7 1.32(3)
C6 H6 0.95
C7 C8 1.38(3)
C7 H7 0.95
C8 C9 1.39(3)
C8 H8 0.95
C9 N1 1.338(18)
C9 H9 0.95
C10 C11 1.369(18)
C10 C15 1.398(19)
C10 P1 1.818(13)
C11 C12 1.390(19)
C11 H11 0.95
C12 C13 1.41(2)
C12 H12 0.95
C13 C14 1.42(2)
C13 H13 0.95
C14 C15 1.35(2)
C14 H14 0.95
C15 H15 0.95
C16 C17 1.389(17)
C16 C21 1.40(2)
C16 P1 1.797(12)
C17 C18 1.41(2)
C17 H17 0.95
C18 C19 1.38(2)
C18 H18 0.95
C19 C20 1.33(2)
C19 H19 0.95
C20 C21 1.38(2)
C20 H20 0.95
C21 H21 0.95
C22 O4 1.41(2)
C22 H22A 0.98
C22 H22B 0.98
C22 H22C 0.98
C23 O3 1.196(18)
C23 O4 1.323(17)
C23 C24 1.475(18)
C24 C25 1.542(18)
C24 H24A 0.99
C24 H24B 0.99
C25 C26 1.495(19)
C25 P2 1.860(13)
C25 H25 1.0
C26 N2 1.325(19)
C26 C27 1.365(18)
C27 C28 1.35(2)
C27 H27 0.95
C28 C29 1.34(3)
C28 H28 0.95
C29 C30 1.33(3)
C29 H29 0.95
C30 N2 1.34(2)
C30 H30 0.95
C31 C36 1.38(2)
C31 C32 1.390(18)
C31 P2 1.810(15)
C32 C33 1.41(2)
C32 H32 0.95
C33 C34 1.40(3)
C33 H33 0.95
C34 C35 1.41(2)
C34 H34 0.95
C35 C36 1.39(2)
C35 H35 0.95
C36 H36 0.95
C37 C38 1.39
C37 C42 1.39
C37 P2 1.849(7)
C38 C39 1.39
C38 H38 0.95
C39 C40 1.39
C39 H39 0.95
C40 C41 1.39
C40 H40 0.95
C41 C42 1.39
C41 H41 0.95
C42 H42 0.95
